data_4505379
loop_
_publ_author_name
'Kumar, V. S. Senthil'
'Pigge, F. Christopher'
'Rath, Nigam P.'

_publ_section_title
;
 Polymorphism and Pseudopolymorphism in the Triaroylbenzene Derivative
 1,3,5-Tris(4-cyanobenzoyl)benzene
;
_journal_issue 6
_journal_name_full 'Crystal Growth &amp; Design'
_journal_page_first 1217
_journal_paper_doi 10.1021/cg049792p
_journal_volume 4
_journal_year 2004
_chemical_formula_sum 'C32 H21 N3 O4 S'
_chemical_formula_weight 543.58
_chemical_name_common
;
1,3,5-tris(4-cyanobenzoyl)benzene
;
_chemical_name_systematic
; 
 1,3,5-tris(4-cyanobenzoyl)benzene 
;
_space_group_IT_number 2
_symmetry_cell_setting triclinic
_symmetry_space_group_name_Hall '-P 1'
_symmetry_space_group_name_H-M 'P -1'
_atom_sites_solution_hydrogens geom
_atom_sites_solution_primary direct
_atom_sites_solution_secondary difmap
_audit_creation_method SHELXL-97
_cell_angle_alpha 90.586(19)
_cell_angle_beta 84.037(19)
_cell_angle_gamma 70.934(18)
_cell_formula_units_Z 2
_cell_length_a 8.849(3)
_cell_length_b 11.270(4)
_cell_length_c 14.816(5)
_cell_measurement_reflns_used 5087
_cell_measurement_temperature 165(2)
_cell_measurement_theta_max 28.6
_cell_measurement_theta_min 2.4
_cell_volume 1387.4(8)
_computing_cell_refinement 'Bruker SMART'
_computing_data_collection 'Bruker SMART'
_computing_data_reduction 'Bruker SAINT'
_computing_molecular_graphics 'Bruker SHELXTL (Sheldrick, 2002)'
_computing_publication_material 'Bruker SHELXTL (Sheldrick, 2002)'
_computing_structure_refinement 'Bruker SHELXTL (Sheldrick, 2002)'
_computing_structure_solution 'Bruker SHELXTL (Sheldrick, 2002)'
_diffrn_ambient_temperature 165(2)
_diffrn_measured_fraction_theta_full 0.995
_diffrn_measured_fraction_theta_max 0.995
_diffrn_measurement_device_type 'CCD area detector'
_diffrn_measurement_method 'phi and omega scans'
_diffrn_radiation_monochromator graphite
_diffrn_radiation_source 'normal-focus sealed tube'
_diffrn_radiation_type MoK\a
_diffrn_radiation_wavelength 0.71073
_diffrn_reflns_av_R_equivalents 0.0433
_diffrn_reflns_av_sigmaI/netI 0.0653
_diffrn_reflns_limit_h_max 11
_diffrn_reflns_limit_h_min -11
_diffrn_reflns_limit_k_max 14
_diffrn_reflns_limit_k_min -14
_diffrn_reflns_limit_l_max 19
_diffrn_reflns_limit_l_min -19
_diffrn_reflns_number 32370
_diffrn_reflns_theta_full 28.00
_diffrn_reflns_theta_max 28.00
_diffrn_reflns_theta_min 1.91
_exptl_absorpt_coefficient_mu 0.159
_exptl_absorpt_correction_type none
_exptl_crystal_colour yellow
_exptl_crystal_density_diffrn 1.301
_exptl_crystal_density_meas ?
_exptl_crystal_density_method 'not measured'
_exptl_crystal_description rectangular
_exptl_crystal_F_000 564
_exptl_crystal_size_max 0.24
_exptl_crystal_size_mid 0.22
_exptl_crystal_size_min 0.20
_refine_diff_density_max 0.835
_refine_diff_density_min -0.944
_refine_diff_density_rms 0.078
_refine_ls_extinction_method none
_refine_ls_goodness_of_fit_ref 1.050
_refine_ls_hydrogen_treatment mixed
_refine_ls_matrix_type full
_refine_ls_number_parameters 389
_refine_ls_number_reflns 6673
_refine_ls_number_restraints 3
_refine_ls_restrained_S_all 1.094
_refine_ls_R_factor_all 0.1319
_refine_ls_R_factor_gt 0.0878
_refine_ls_shift/su_max 0.000
_refine_ls_shift/su_mean 0.000
_refine_ls_structure_factor_coef Fsqd
_refine_ls_weighting_details 'calc w=1/[\s^2^(Fo^2^)+(0.1343P)^2^+1.1407P] where P=(Fo^2^+2Fc^2^)/3'
_refine_ls_weighting_scheme calc
_refine_ls_wR_factor_gt 0.2328
_refine_ls_wR_factor_ref 0.2568
_reflns_number_gt 4289
_reflns_number_total 6673
_reflns_threshold_expression >2sigma(I)
_cod_data_source_file cg049792psi20040628_041503.cif
_cod_data_source_block DMSO
_cod_depositor_comments
;
The following automatic conversions were performed:

'_symmetry_cell_setting' value 'Triclinic' changed to 'triclinic'
according to /home/saulius/struct/CIF-dictionaries/cif_core.dic
dictionary named 'cif_core.dic' version 2.4.1 from 2010-06-29.

Automatic conversion script
Id: cif_fix_values 1715 2011-07-08 13:25:40Z adriana 

The following automatic conversions were performed:

'_exptl_crystal_density_meas' value 'no' was changed to '?' - the
value is perceived as not measured.

Automatic conversion script
Id: cif_fix_values 3008 2015-01-20 13:52:24Z robertas 
;
_cod_original_sg_symbol_H-M P-1
_cod_database_code 4505379

loop_
_symmetry_equiv_pos_as_xyz
'x, y, z'
'-x, -y, -z'

loop_
_atom_site_label
_atom_site_type_symbol
_atom_site_fract_x
_atom_site_fract_y
_atom_site_fract_z
_atom_site_U_iso_or_equiv
_atom_site_adp_type
_atom_site_occupancy
_atom_site_symmetry_multiplicity
_atom_site_calc_flag
_atom_site_refinement_flags
_atom_site_disorder_assembly
_atom_site_disorder_group
O1 O 0.1728(3) 0.4749(2) 0.44662(15) 0.0315(5) Uani 1 1 d . . .
O2 O 0.3535(3) 0.8530(2) 0.51471(16) 0.0393(6) Uani 1 1 d . . .
O3 O 0.6941(3) 0.2860(2) 0.72214(17) 0.0388(6) Uani 1 1 d . . .
N1 N -0.0167(5) -0.0569(3) 0.6878(3) 0.0571(10) Uani 1 1 d . . .
N2 N 0.6303(5) 1.1144(4) 0.9201(3) 0.0653(11) Uani 1 1 d . . .
N3 N 0.7499(5) 0.6635(4) 1.1348(3) 0.0581(10) Uani 1 1 d . . .
C1 C 0.3135(4) 0.4930(3) 0.5724(2) 0.0244(6) Uani 1 1 d . . .
C2 C 0.3028(4) 0.6187(3) 0.5585(2) 0.0249(6) Uani 1 1 d . . .
H2A H 0.2340 0.6658 0.5171 0.030 Uiso 1 1 calc R . .
C3 C 0.3932(3) 0.6746(3) 0.6056(2) 0.0238(6) Uani 1 1 d . . .
C4 C 0.4963(4) 0.6033(3) 0.6653(2) 0.0246(6) Uani 1 1 d . . .
H4A H 0.5570 0.6411 0.6979 0.029 Uiso 1 1 calc R . .
C5 C 0.5111(4) 0.4771(3) 0.6776(2) 0.0242(6) Uani 1 1 d . . .
C6 C 0.4209(4) 0.4220(3) 0.6297(2) 0.0258(6) Uani 1 1 d . . .
H6A H 0.4329 0.3357 0.6362 0.031 Uiso 1 1 calc R . .
C7 C 0.2134(4) 0.4359(3) 0.5210(2) 0.0246(6) Uani 1 1 d . . .
C8 C 0.1662(3) 0.3283(3) 0.5609(2) 0.0243(6) Uani 1 1 d . . .
C9 C 0.1512(4) 0.3106(3) 0.6544(2) 0.0286(7) Uani 1 1 d . . .
H9A H 0.1729 0.3668 0.6954 0.034 Uiso 1 1 calc R . .
C10 C 0.1044(4) 0.2106(3) 0.6881(2) 0.0317(7) Uani 1 1 d . . .
H10A H 0.0957 0.1982 0.7515 0.038 Uiso 1 1 calc R . .
C11 C 0.0707(4) 0.1295(3) 0.6276(2) 0.0319(7) Uani 1 1 d . . .
C12 C 0.0862(4) 0.1465(3) 0.5337(2) 0.0367(8) Uani 1 1 d . . .
H12A H 0.0645 0.0903 0.4927 0.044 Uiso 1 1 calc R . .
C13 C 0.1332(4) 0.2454(3) 0.5007(2) 0.0324(7) Uani 1 1 d . . .
H13A H 0.1431 0.2570 0.4372 0.039 Uiso 1 1 calc R . .
C14 C 0.0219(4) 0.0265(3) 0.6619(3) 0.0389(8) Uani 1 1 d . . .
C15 C 0.3884(4) 0.8073(3) 0.5876(2) 0.0276(7) Uani 1 1 d . . .
C16 C 0.4312(4) 0.8814(3) 0.6606(2) 0.0252(6) Uani 1 1 d . . .
C17 C 0.5194(4) 0.9614(3) 0.6347(2) 0.0292(7) Uani 1 1 d . . .
H17A H 0.5467 0.9709 0.5721 0.035 Uiso 1 1 calc R . .
C18 C 0.5672(4) 1.0270(3) 0.7004(2) 0.0330(7) Uani 1 1 d . . .
H18A H 0.6274 1.0808 0.6831 0.040 Uiso 1 1 calc R . .
C19 C 0.5250(4) 1.0122(3) 0.7923(2) 0.0353(8) Uani 1 1 d . . .
C20 C 0.4312(4) 0.9364(3) 0.8189(2) 0.0362(8) Uani 1 1 d . . .
H20A H 0.3997 0.9299 0.8815 0.043 Uiso 1 1 calc R . .
C21 C 0.3855(4) 0.8715(3) 0.7533(2) 0.0305(7) Uani 1 1 d . . .
H21A H 0.3227 0.8197 0.7709 0.037 Uiso 1 1 calc R . .
C22 C 0.5833(5) 1.0710(3) 0.8629(3) 0.0464(10) Uani 1 1 d . . .
C23 C 0.6232(4) 0.3976(3) 0.7402(2) 0.0284(7) Uani 1 1 d . . .
C24 C 0.6441(4) 0.4598(3) 0.8266(2) 0.0259(6) Uani 1 1 d . . .
C25 C 0.5264(4) 0.5641(3) 0.8694(2) 0.0255(6) Uani 1 1 d . . .
H25A H 0.4278 0.5987 0.8440 0.031 Uiso 1 1 calc R . .
C26 C 0.5501(4) 0.6197(3) 0.9495(2) 0.0301(7) Uani 1 1 d . . .
H26A H 0.4686 0.6914 0.9783 0.036 Uiso 1 1 calc R . .
C27 C 0.6954(4) 0.5680(3) 0.9866(2) 0.0311(7) Uani 1 1 d . . .
C28 C 0.8148(4) 0.4614(3) 0.9443(2) 0.0362(8) Uani 1 1 d . . .
H28A H 0.9134 0.4264 0.9695 0.043 Uiso 1 1 calc R . .
C29 C 0.7886(4) 0.4074(3) 0.8656(2) 0.0332(7) Uani 1 1 d . . .
H29A H 0.8688 0.3344 0.8376 0.040 Uiso 1 1 calc R . .
C30 C 0.7231(4) 0.6225(4) 1.0689(2) 0.0394(8) Uani 1 1 d . . .
S1 S 0.9898(4) 0.3223(3) 1.1665(4) 0.1337(17) Uani 0.596(3) 1 d PD A 1
O1S O 1.0642(4) 0.2328(5) 1.1068(2) 0.0662(11) Uani 0.596(3) 1 d PD A 1
C1S C 0.8392(7) 0.3298(6) 1.1962(5) 0.0457(16) Uani 0.596(3) 1 d PD A 1
H1SA H 0.7794 0.3294 1.1442 0.069 Uiso 0.596(3) 1 calc PR A 1
H1SB H 0.7869 0.4079 1.2333 0.069 Uiso 0.596(3) 1 calc PR A 1
H1SC H 0.8407 0.2578 1.2331 0.069 Uiso 0.596(3) 1 calc PR A 1
C2S C 1.1186(6) 0.3210(4) 1.2392(3) 0.0202(10) Uani 0.596(3) 1 d PD A 1
H2SA H 1.2226 0.3154 1.2060 0.030 Uiso 0.596(3) 1 calc PR A 1
H2SB H 1.1322 0.2482 1.2771 0.030 Uiso 0.596(3) 1 calc PR A 1
H2SC H 1.0779 0.3984 1.2778 0.030 Uiso 0.596(3) 1 calc PR A 1
S2 S 0.9610(9) 0.1929(6) 1.0613(4) 0.132(2) Uani 0.404(3) 1 d PD A 2
O2S O 0.8257(6) 0.2205(6) 1.0921(4) 0.0370(16) Uani 0.404(3) 1 d P A 2
C3S C 1.0642(4) 0.2328(5) 1.1068(2) 0.0662(11) Uani 0.404(3) 1 d PD A 2
H3SA H 1.0072 0.2775 1.1639 0.099 Uiso 0.404(3) 1 calc PR A 2
H3SB H 1.1045 0.2894 1.0691 0.099 Uiso 0.404(3) 1 calc PR A 2
H3SC H 1.1549 0.1600 1.1199 0.099 Uiso 0.404(3) 1 calc PR A 2
C4S C 1.0509(8) 0.1260(6) 0.9748(4) 0.0194(14) Uani 0.404(3) 1 d PD A 2
H4SA H 0.9787 0.0974 0.9409 0.029 Uiso 0.404(3) 1 calc PR A 2
H4SB H 1.1413 0.0533 0.9884 0.029 Uiso 0.404(3) 1 calc PR A 2
H4SC H 1.0917 0.1832 0.9381 0.029 Uiso 0.404(3) 1 calc PR A 2

loop_
_atom_site_aniso_label
_atom_site_aniso_U_11
_atom_site_aniso_U_22
_atom_site_aniso_U_33
_atom_site_aniso_U_23
_atom_site_aniso_U_13
_atom_site_aniso_U_12
O1 0.0320(12) 0.0375(13) 0.0287(12) 0.0045(10) -0.0061(9) -0.0156(10)
O2 0.0628(16) 0.0327(13) 0.0312(13) 0.0084(10) -0.0127(11) -0.0254(12)
O3 0.0445(14) 0.0228(12) 0.0481(15) -0.0030(10) -0.0158(12) -0.0066(10)
N1 0.063(2) 0.049(2) 0.072(3) 0.0182(18) -0.0160(19) -0.0323(18)
N2 0.080(3) 0.049(2) 0.067(3) -0.0157(19) -0.031(2) -0.016(2)
N3 0.067(2) 0.062(2) 0.046(2) -0.0067(17) -0.0240(18) -0.0160(19)
C1 0.0266(15) 0.0250(15) 0.0228(15) -0.0027(11) -0.0006(12) -0.0108(12)
C2 0.0261(15) 0.0252(15) 0.0242(15) 0.0016(12) -0.0015(12) -0.0099(12)
C3 0.0263(14) 0.0238(15) 0.0217(15) -0.0009(11) 0.0011(11) -0.0103(12)
C4 0.0296(15) 0.0252(15) 0.0218(15) -0.0030(11) -0.0007(12) -0.0137(12)
C5 0.0262(14) 0.0232(14) 0.0240(15) -0.0011(11) -0.0009(12) -0.0098(12)
C6 0.0308(15) 0.0210(14) 0.0279(16) -0.0020(12) -0.0013(12) -0.0123(12)
C7 0.0243(14) 0.0233(14) 0.0250(16) -0.0033(11) -0.0002(12) -0.0075(12)
C8 0.0235(14) 0.0241(15) 0.0265(16) -0.0011(12) -0.0048(12) -0.0088(12)
C9 0.0336(16) 0.0297(16) 0.0263(16) -0.0013(12) -0.0039(13) -0.0155(13)
C10 0.0331(17) 0.0338(17) 0.0287(17) 0.0009(13) 0.0000(13) -0.0129(14)
C11 0.0289(16) 0.0269(16) 0.043(2) 0.0035(14) -0.0071(14) -0.0123(13)
C12 0.049(2) 0.0295(17) 0.040(2) -0.0011(14) -0.0147(16) -0.0213(15)
C13 0.0439(19) 0.0302(17) 0.0270(17) -0.0014(13) -0.0100(14) -0.0158(14)
C14 0.0404(19) 0.0370(19) 0.047(2) 0.0079(16) -0.0111(16) -0.0212(16)
C15 0.0325(16) 0.0254(15) 0.0264(16) 0.0037(12) -0.0017(13) -0.0120(13)
C16 0.0289(15) 0.0200(14) 0.0277(16) 0.0012(11) -0.0021(12) -0.0097(12)
C17 0.0352(16) 0.0222(15) 0.0316(17) 0.0040(12) -0.0041(13) -0.0115(13)
C18 0.0371(18) 0.0244(16) 0.041(2) 0.0019(13) -0.0094(15) -0.0142(14)
C19 0.0416(19) 0.0241(16) 0.039(2) -0.0077(14) -0.0117(15) -0.0076(14)
C20 0.045(2) 0.0296(17) 0.0294(18) -0.0035(13) 0.0010(15) -0.0080(15)
C21 0.0358(17) 0.0260(16) 0.0291(17) -0.0009(12) 0.0007(13) -0.0109(13)
C22 0.058(2) 0.0296(18) 0.050(2) -0.0075(16) -0.0177(19) -0.0088(17)
C23 0.0296(16) 0.0268(16) 0.0308(17) 0.0004(12) -0.0062(13) -0.0112(13)
C24 0.0299(15) 0.0250(15) 0.0259(16) 0.0041(12) -0.0055(12) -0.0124(12)
C25 0.0260(15) 0.0286(15) 0.0249(15) 0.0066(12) -0.0053(12) -0.0121(12)
C26 0.0342(17) 0.0305(16) 0.0268(16) 0.0025(13) -0.0023(13) -0.0127(13)
C27 0.0398(18) 0.0348(17) 0.0252(16) 0.0047(13) -0.0073(13) -0.0200(14)
C28 0.0345(17) 0.0402(19) 0.0349(19) 0.0057(15) -0.0130(14) -0.0109(15)
C29 0.0307(16) 0.0300(17) 0.0359(19) -0.0010(14) -0.0084(14) -0.0044(13)
C30 0.042(2) 0.047(2) 0.0318(19) 0.0037(16) -0.0129(15) -0.0158(17)
S1 0.0621(17) 0.092(2) 0.239(5) -0.039(3) -0.001(2) -0.0204(15)
O1S 0.0461(19) 0.124(4) 0.0369(19) 0.002(2) -0.0061(15) -0.039(2)
C1S 0.029(3) 0.046(4) 0.059(4) 0.014(3) 0.001(3) -0.009(3)
C2S 0.039(3) 0.019(2) 0.010(2) 0.0082(16) -0.0035(18) -0.020(2)
S2 0.143(5) 0.135(5) 0.118(4) 0.033(4) -0.024(4) -0.041(4)
O2S 0.012(2) 0.065(4) 0.037(3) 0.002(3) 0.005(2) -0.020(3)
C3S 0.0461(19) 0.124(4) 0.0369(19) 0.002(2) -0.0061(15) -0.039(2)
C4S 0.023(3) 0.023(3) 0.012(3) 0.002(2) 0.001(3) -0.008(3)

loop_
_atom_type_symbol
_atom_type_description
_atom_type_scat_dispersion_real
_atom_type_scat_dispersion_imag
_atom_type_scat_source
C C 0.0033 0.0016 'International Tables Vol C Tables 4.2.6.8 and 6.1.1.4'
H H 0.0000 0.0000 'International Tables Vol C Tables 4.2.6.8 and 6.1.1.4'
N N 0.0061 0.0033 'International Tables Vol C Tables 4.2.6.8 and 6.1.1.4'
O O 0.0106 0.0060 'International Tables Vol C Tables 4.2.6.8 and 6.1.1.4'
S S 0.1246 0.1234 'International Tables Vol C Tables 4.2.6.8 and 6.1.1.4'

loop_
_geom_angle_atom_site_label_1
_geom_angle_atom_site_label_2
_geom_angle_atom_site_label_3
_geom_angle
C6 C1 C2 119.8(3)
C6 C1 C7 121.3(3)
C2 C1 C7 118.8(3)
C3 C2 C1 120.2(3)
C2 C3 C4 119.3(3)
C2 C3 C15 120.4(3)
C4 C3 C15 120.2(3)
C5 C4 C3 120.9(3)
C6 C5 C4 119.3(3)
C6 C5 C23 118.7(3)
C4 C5 C23 122.0(3)
C1 C6 C5 120.4(3)
O1 C7 C1 120.6(3)
O1 C7 C8 120.3(3)
C1 C7 C8 119.1(3)
C9 C8 C13 119.5(3)
C9 C8 C7 122.8(3)
C13 C8 C7 117.6(3)
C8 C9 C10 120.6(3)
C11 C10 C9 119.4(3)
C10 C11 C12 120.3(3)
C10 C11 C14 119.6(3)
C12 C11 C14 120.1(3)
C13 C12 C11 120.1(3)
C12 C13 C8 120.2(3)
N1 C14 C11 178.8(4)
O2 C15 C3 120.7(3)
O2 C15 C16 120.8(3)
C3 C15 C16 118.5(3)
C17 C16 C21 119.6(3)
C17 C16 C15 118.8(3)
C21 C16 C15 121.6(3)
C18 C17 C16 120.4(3)
C17 C18 C19 118.8(3)
C18 C19 C20 121.2(3)
C18 C19 C22 120.6(3)
C20 C19 C22 118.2(3)
C21 C20 C19 119.3(3)
C20 C21 C16 120.6(3)
N2 C22 C19 178.1(4)
O3 C23 C5 121.2(3)
O3 C23 C24 120.8(3)
C5 C23 C24 118.0(3)
C25 C24 C29 119.2(3)
C25 C24 C23 122.7(3)
C29 C24 C23 118.1(3)
C24 C25 C26 121.1(3)
C27 C26 C25 119.1(3)
C26 C27 C28 120.2(3)
C26 C27 C30 120.4(3)
C28 C27 C30 119.4(3)
C29 C28 C27 119.8(3)
C28 C29 C24 120.5(3)
N3 C30 C27 177.9(4)
O1S S1 C1S 115.4(4)
O1S S1 C2S 106.0(3)
C1S S1 C2S 120.2(5)
O2S S2 C3S 118.8(6)
O2S S2 C4S 132.9(7)
C3S S2 C4S 108.2(6)

loop_
_geom_bond_atom_site_label_1
_geom_bond_atom_site_label_2
_geom_bond_distance
O1 C7 1.234(4)
O2 C15 1.226(4)
O3 C23 1.221(4)
N1 C14 1.157(5)
N2 C22 1.152(5)
N3 C30 1.154(5)
C1 C6 1.396(4)
C1 C2 1.408(4)
C1 C7 1.511(4)
C2 C3 1.400(4)
C3 C4 1.402(4)
C3 C15 1.509(4)
C4 C5 1.401(4)
C5 C6 1.400(4)
C5 C23 1.507(4)
C7 C8 1.513(4)
C8 C9 1.400(4)
C8 C13 1.403(4)
C9 C10 1.401(5)
C10 C11 1.395(5)
C11 C12 1.405(5)
C11 C14 1.443(5)
C12 C13 1.387(5)
C15 C16 1.511(4)
C16 C17 1.405(4)
C16 C21 1.407(4)
C17 C18 1.395(5)
C18 C19 1.400(5)
C19 C20 1.406(5)
C19 C22 1.456(5)
C20 C21 1.380(5)
C23 C24 1.510(4)
C24 C25 1.384(4)
C24 C29 1.409(4)
C25 C26 1.403(4)
C26 C27 1.399(5)
C27 C28 1.404(5)
C27 C30 1.439(5)
C28 C29 1.385(5)
S1 O1S 1.289(5)
S1 C1S 1.335(6)
S1 C2S 1.644(6)
S2 O2S 1.174(8)
S2 C3S 1.371(7)
S2 C4S 1.491(8)

loop_
_geom_torsion_atom_site_label_1
_geom_torsion_atom_site_label_2
_geom_torsion_atom_site_label_3
_geom_torsion_atom_site_label_4
_geom_torsion
C6 C1 C2 C3 -3.4(4)
C7 C1 C2 C3 179.6(3)
C1 C2 C3 C4 1.1(4)
C1 C2 C3 C15 177.0(3)
C2 C3 C4 C5 0.7(4)
C15 C3 C4 C5 -175.2(3)
C3 C4 C5 C6 -0.3(4)
C3 C4 C5 C23 178.9(3)
C2 C1 C6 C5 3.8(4)
C7 C1 C6 C5 -179.2(3)
C4 C5 C6 C1 -2.0(4)
C23 C5 C6 C1 178.8(3)
C6 C1 C7 O1 -149.7(3)
C2 C1 C7 O1 27.3(4)
C6 C1 C7 C8 29.0(4)
C2 C1 C7 C8 -154.0(3)
O1 C7 C8 C9 -154.7(3)
C1 C7 C8 C9 26.6(4)
O1 C7 C8 C13 24.0(4)
C1 C7 C8 C13 -154.8(3)
C13 C8 C9 C10 0.3(5)
C7 C8 C9 C10 178.9(3)
C8 C9 C10 C11 -0.8(5)
C9 C10 C11 C12 1.1(5)
C9 C10 C11 C14 -179.8(3)
C10 C11 C12 C13 -0.9(5)
C14 C11 C12 C13 -179.9(3)
C11 C12 C13 C8 0.3(5)
C9 C8 C13 C12 0.0(5)
C7 C8 C13 C12 -178.7(3)
C10 C11 C14 N1 -168(18)
C12 C11 C14 N1 11(19)
C2 C3 C15 O2 -24.6(5)
C4 C3 C15 O2 151.2(3)
C2 C3 C15 C16 156.7(3)
C4 C3 C15 C16 -27.4(4)
O2 C15 C16 C17 -36.6(4)
C3 C15 C16 C17 142.0(3)
O2 C15 C16 C21 143.7(3)
C3 C15 C16 C21 -37.7(4)
C21 C16 C17 C18 2.5(5)
C15 C16 C17 C18 -177.2(3)
C16 C17 C18 C19 -0.3(5)
C17 C18 C19 C20 -2.2(5)
C17 C18 C19 C22 175.1(3)
C18 C19 C20 C21 2.6(5)
C22 C19 C20 C21 -174.8(3)
C19 C20 C21 C16 -0.4(5)
C17 C16 C21 C20 -2.2(5)
C15 C16 C21 C20 177.5(3)
C18 C19 C22 N2 -137(14)
C20 C19 C22 N2 40(14)
C6 C5 C23 O3 34.3(4)
C4 C5 C23 O3 -144.9(3)
C6 C5 C23 C24 -145.0(3)
C4 C5 C23 C24 35.8(4)
O3 C23 C24 C25 -152.5(3)
C5 C23 C24 C25 26.8(4)
O3 C23 C24 C29 26.4(5)
C5 C23 C24 C29 -154.3(3)
C29 C24 C25 C26 1.3(5)
C23 C24 C25 C26 -179.8(3)
C24 C25 C26 C27 -0.2(5)
C25 C26 C27 C28 -0.5(5)
C25 C26 C27 C30 -179.8(3)
C26 C27 C28 C29 0.1(5)
C30 C27 C28 C29 179.3(3)
C27 C28 C29 C24 1.1(5)
C25 C24 C29 C28 -1.8(5)
C23 C24 C29 C28 179.3(3)
C26 C27 C30 N3 179(100)
C28 C27 C30 N3 0(12)
